data_1512954
loop_
_publ_author_name
'Yan Sui'
'Dong-Sheng Liu'
'Rong-Hua Hu'
'Jian-Gen Huang'

_publ_section_title
;
 One-dimensional zigzag chain of Cu-Gd coordination polymers derived from
 chiral hexadentate Schiff base ligands: Synthesis, structure and magnetic
 properties
;
_journal_name_full
;
Inorganica Chimica Acta
;
_journal_page_first 225
_journal_page_last 229
_journal_paper_doi 10.1016/j.ica.2012.10.035
_journal_volume 395
_journal_year 2013
_chemical_absolute_configuration rm
_chemical_formula_moiety 'C25 H32 Cu Gd N5 O14'
_chemical_formula_sum 'C25 H32 Cu Gd N5 O14'
_chemical_formula_weight 847.35
_space_group_IT_number 19
_symmetry_cell_setting orthorhombic
_symmetry_space_group_name_Hall 'P 2ac 2ab'
_symmetry_space_group_name_H-M 'P 21 21 21'
_atom_sites_solution_hydrogens geom
_atom_sites_solution_primary direct
_atom_sites_solution_secondary difmap
_cell_angle_alpha 90.00
_cell_angle_beta 90.00
_cell_angle_gamma 90.00
_cell_formula_units_Z 4
_cell_length_a 11.800(4)
_cell_length_b 14.935(5)
_cell_length_c 17.186(6)
_cell_measurement_reflns_used 7139
_cell_measurement_temperature 293(2)
_cell_measurement_theta_max 24.79
_cell_measurement_theta_min 2.35
_cell_volume 3028.7(18)
_computing_cell_refinement 'Bruker SMART'
_computing_data_collection 'Bruker SMART'
_computing_data_reduction 'Bruker SAINT'
_computing_molecular_graphics 'Bruker SHELXTL'
_computing_publication_material 'Bruker SHELXTL'
_computing_structure_refinement 'SHELXL-97 (Sheldrick, 1997)'
_computing_structure_solution 'SHELXS-97 (Sheldrick, 1990)'
_diffrn_ambient_temperature 293(2)
_diffrn_measured_fraction_theta_full 0.996
_diffrn_measured_fraction_theta_max 0.996
_diffrn_measurement_device_type 'CCD area detector'
_diffrn_measurement_method '\f and \w scan'
_diffrn_radiation_monochromator graphite
_diffrn_radiation_source 'fine-focus sealed tube'
_diffrn_radiation_type MoK\a
_diffrn_radiation_wavelength 0.71073
_diffrn_reflns_av_R_equivalents 0.0910
_diffrn_reflns_av_sigmaI/netI 0.0721
_diffrn_reflns_limit_h_max 14
_diffrn_reflns_limit_h_min -13
_diffrn_reflns_limit_k_max 16
_diffrn_reflns_limit_k_min -17
_diffrn_reflns_limit_l_max 15
_diffrn_reflns_limit_l_min -20
_diffrn_reflns_number 14977
_diffrn_reflns_theta_full 25.10
_diffrn_reflns_theta_max 25.10
_diffrn_reflns_theta_min 1.81
_exptl_absorpt_coefficient_mu 2.950
_exptl_absorpt_correction_T_max 0.6041
_exptl_absorpt_correction_T_min 0.4336
_exptl_absorpt_correction_type multi-scan
_exptl_absorpt_process_details 'SADABS (Bruker, 2004)'
_exptl_crystal_colour red
_exptl_crystal_density_diffrn 1.858
_exptl_crystal_density_method 'not measured'
_exptl_crystal_description block
_exptl_crystal_F_000 1688
_exptl_crystal_size_max 0.34
_exptl_crystal_size_mid 0.22
_exptl_crystal_size_min 0.19
_refine_diff_density_max 1.661
_refine_diff_density_min -1.232
_refine_diff_density_rms 0.171
_refine_ls_abs_structure_details 'Flack H D (1983), Acta Cryst. A39, 876-881'
_refine_ls_abs_structure_Flack 0.02(2)
_refine_ls_extinction_method none
_refine_ls_goodness_of_fit_ref 1.091
_refine_ls_hydrogen_treatment constr
_refine_ls_matrix_type full
_refine_ls_number_parameters 418
_refine_ls_number_reflns 5351
_refine_ls_number_restraints 1
_refine_ls_restrained_S_all 1.093
_refine_ls_R_factor_all 0.0609
_refine_ls_R_factor_gt 0.0593
_refine_ls_shift/su_max 0.001
_refine_ls_shift/su_mean 0.000
_refine_ls_structure_factor_coef Fsqd
_refine_ls_weighting_details 'calc w=1/[\s^2^(Fo^2^)+(0.0874P)^2^+13.5371P] where P=(Fo^2^+2Fc^2^)/3'
_refine_ls_weighting_scheme calc
_refine_ls_wR_factor_gt 0.1521
_refine_ls_wR_factor_ref 0.1530
_reflns_number_gt 5243
_reflns_number_total 5351
_reflns_threshold_expression I>2\s(I)
_cod_data_source_file ICA-2013-395-225-229-1.cif
_cod_data_source_block a
_cod_depositor_comments
;
The following automatic conversions were performed:

'_symmetry_cell_setting' value 'Orthorhombic' changed to
'orthorhombic' according to the built-in table from CIF Core
dictionary named 'cif_core.dic' version 2.4.1 from 2010-06-29.

Automatic conversion script
Id: cif_fix_values 1891 2012-01-12 08:04:46Z andrius 
;
_cod_original_cell_volume 3028.7(17)
_cod_original_sg_symbol_H-M P2(1)2(1)2(1)
_cod_database_code 1512954

loop_
_symmetry_equiv_pos_as_xyz
'x, y, z'
'-x+1/2, -y, z+1/2'
'-x, y+1/2, -z+1/2'
'x+1/2, -y+1/2, -z'

loop_
_atom_site_label
_atom_site_type_symbol
_atom_site_fract_x
_atom_site_fract_y
_atom_site_fract_z
_atom_site_U_iso_or_equiv
_atom_site_adp_type
_atom_site_occupancy
_atom_site_symmetry_multiplicity
_atom_site_calc_flag
_atom_site_refinement_flags
C1 C 0.5384(11) 0.6602(11) 0.2284(8) 0.059(4) Uani 1 1 d .
H1A H 0.5386 0.6022 0.2525 0.088 Uiso 1 1 calc R
H1B H 0.4630 0.6745 0.2115 0.088 Uiso 1 1 calc R
H1C H 0.5637 0.7043 0.2651 0.088 Uiso 1 1 calc R
C2 C 0.6155(10) 0.6594(8) 0.1605(7) 0.041(3) Uani 1 1 d .
H2A H 0.5775 0.6313 0.1168 0.049 Uiso 1 1 calc R
H2B H 0.6333 0.7206 0.1459 0.049 Uiso 1 1 calc R
C3 C 0.7913(8) 0.6481(7) 0.2306(5) 0.027(2) Uani 1 1 d .
C4 C 0.7964(9) 0.7349(8) 0.2509(6) 0.034(2) Uani 1 1 d .
H4 H 0.7484 0.7760 0.2271 0.040 Uiso 1 1 calc R
C5 C 0.8729(9) 0.7637(8) 0.3071(6) 0.036(2) Uani 1 1 d .
H5 H 0.8780 0.8243 0.3194 0.043 Uiso 1 1 calc R
C6 C 0.9398(10) 0.7040(7) 0.3437(6) 0.030(2) Uani 1 1 d .
H6 H 0.9895 0.7241 0.3819 0.036 Uiso 1 1 calc R
C7 C 0.9368(8) 0.6108(7) 0.3259(5) 0.029(2) Uani 1 1 d .
C8 C 0.8616(9) 0.5832(6) 0.2659(6) 0.031(2) Uani 1 1 d .
C9 C 1.0073(8) 0.5506(8) 0.3676(6) 0.033(2) Uani 1 1 d .
H9 H 1.0602 0.5745 0.4019 0.039 Uiso 1 1 calc R
C10 C 1.0779(8) 0.4030(7) 0.4026(5) 0.028(2) Uani 1 1 d .
H10 H 1.1334 0.3814 0.3645 0.033 Uiso 1 1 calc R
C11 C 1.1443(9) 0.4380(8) 0.4711(6) 0.039(3) Uani 1 1 d .
H11A H 1.1927 0.4869 0.4546 0.047 Uiso 1 1 calc R
H11B H 1.0927 0.4605 0.5104 0.047 Uiso 1 1 calc R
C12 C 1.2147(10) 0.3644(9) 0.5042(7) 0.046(3) Uani 1 1 d .
H12A H 1.2712 0.3470 0.4661 0.056 Uiso 1 1 calc R
H12B H 1.2544 0.3867 0.5497 0.056 Uiso 1 1 calc R
C13 C 1.1478(11) 0.2837(8) 0.5268(6) 0.044(3) Uani 1 1 d .
H13A H 1.0983 0.2989 0.5699 0.052 Uiso 1 1 calc R
H13B H 1.1991 0.2371 0.5443 0.052 Uiso 1 1 calc R
C14 C 1.0769(10) 0.2484(8) 0.4599(6) 0.041(3) Uani 1 1 d .
H14A H 1.1263 0.2241 0.4200 0.049 Uiso 1 1 calc R
H14B H 1.0282 0.2005 0.4783 0.049 Uiso 1 1 calc R
C15 C 1.0055(9) 0.3223(7) 0.4259(6) 0.031(2) Uani 1 1 d .
H15 H 0.9532 0.3423 0.4667 0.037 Uiso 1 1 calc R
C16 C 0.9014(9) 0.2201(7) 0.3422(6) 0.031(2) Uani 1 1 d .
H16 H 0.9229 0.1750 0.3766 0.038 Uiso 1 1 calc R
C17 C 0.8314(8) 0.1934(7) 0.2772(5) 0.024(2) Uani 1 1 d .
C18 C 0.8020(9) 0.1049(7) 0.2704(6) 0.033(2) Uani 1 1 d .
H18 H 0.8245 0.0651 0.3090 0.039 Uiso 1 1 calc R
C19 C 0.7407(10) 0.0733(7) 0.2090(6) 0.040(2) Uani 1 1 d .
H19 H 0.7204 0.0132 0.2062 0.048 Uiso 1 1 calc R
C20 C 0.7094(9) 0.1329(8) 0.1508(6) 0.039(3) Uani 1 1 d .
H20 H 0.6686 0.1126 0.1080 0.046 Uiso 1 1 calc R
C21 C 0.7379(9) 0.2191(7) 0.1562(6) 0.035(2) Uani 1 1 d .
C22 C 0.7953(8) 0.2535(6) 0.2221(5) 0.025(2) Uani 1 1 d .
C23 C 0.6859(12) 0.2537(8) 0.0226(7) 0.048(3) Uani 1 1 d .
H23A H 0.6553 0.3031 -0.0074 0.058 Uiso 1 1 calc R
H23B H 0.6286 0.2072 0.0253 0.058 Uiso 1 1 calc R
C24 C 0.7911(15) 0.2173(11) -0.0175(8) 0.069(5) Uani 1 1 d .
H24A H 0.8486 0.2627 -0.0186 0.103 Uiso 1 1 calc R
H24B H 0.7725 0.2001 -0.0698 0.103 Uiso 1 1 calc R
H24C H 0.8186 0.1661 0.0105 0.103 Uiso 1 1 calc R
C25 C 0.4814(13) 0.4197(15) 0.3787(11) 0.089(6) Uani 1 1 d .
H25A H 0.4962 0.4810 0.3654 0.133 Uiso 1 1 calc R
H25B H 0.5501 0.3856 0.3744 0.133 Uiso 1 1 calc R
H25C H 0.4535 0.4164 0.4311 0.133 Uiso 1 1 calc R
Cu1 Cu 0.89759(11) 0.40132(8) 0.29842(7) 0.0284(3) Uani 1 1 d .
Gd1 Gd 0.76513(4) 0.45202(3) 0.12680(2) 0.02896(17) Uani 1 1 d .
N1 N 1.0025(6) 0.4664(5) 0.3609(4) 0.0247(17) Uani 1 1 d .
N2 N 0.9366(7) 0.2983(5) 0.3574(4) 0.0261(17) Uani 1 1 d .
N3 N 0.7500(7) 0.5160(7) -0.0332(5) 0.039(2) Uani 1 1 d .
N4 N 0.9986(8) 0.4629(7) 0.0793(6) 0.041(2) Uani 1 1 d .
N5 N 0.5237(8) 0.4270(7) 0.1482(7) 0.052(3) Uani 1 1 d .
O1 O 0.7200(7) 0.6116(5) 0.1769(4) 0.0376(17) Uani 1 1 d .
O2 O 0.7131(7) 0.2844(5) 0.1009(4) 0.0414(19) Uani 1 1 d .
O3 O 0.8542(7) 0.5021(4) 0.2387(4) 0.0337(17) Uani 1 1 d .
O4 O 0.8126(7) 0.3414(5) 0.2215(4) 0.0355(17) Uani 1 1 d .
O5 O 0.5664(7) 0.4439(8) 0.0821(5) 0.055(2) Uani 1 1 d .
O6 O 0.5930(8) 0.4265(7) 0.2037(5) 0.058(2) Uani 1 1 d .
O7 O 0.4264(9) 0.4135(11) 0.1567(8) 0.094(4) Uani 1 1 d .
O8 O 0.7233(8) 0.5666(6) 0.0211(5) 0.053(2) Uani 1 1 d .
O9 O 0.7777(8) 0.4372(5) -0.0159(4) 0.047(2) Uani 1 1 d .
O10 O 0.7515(7) 0.5414(7) -0.1004(4) 0.058(2) Uani 1 1 d .
O11 O 0.9401(7) 0.5321(5) 0.0844(4) 0.0398(18) Uani 1 1 d .
O12 O 0.9515(8) 0.3906(6) 0.0939(5) 0.046(2) Uani 1 1 d .
O13 O 1.0966(9) 0.4652(8) 0.0586(8) 0.080(3) Uani 1 1 d .
O14 O 0.4008(10) 0.3849(7) 0.3282(7) 0.074(3) Uani 1 1 d D
H14 H 0.4320 0.3688 0.2879 0.110 Uiso 1 1 d RD

loop_
_atom_site_aniso_label
_atom_site_aniso_U_11
_atom_site_aniso_U_22
_atom_site_aniso_U_33
_atom_site_aniso_U_23
_atom_site_aniso_U_13
_atom_site_aniso_U_12
C1 0.038(7) 0.084(10) 0.053(8) -0.017(8) 0.008(6) -0.002(7)
C2 0.042(6) 0.036(6) 0.044(6) -0.004(5) -0.009(5) 0.014(5)
C3 0.033(5) 0.034(5) 0.013(4) -0.006(4) 0.016(4) -0.014(4)
C4 0.033(6) 0.041(6) 0.026(5) -0.004(5) 0.001(4) 0.008(5)
C5 0.035(6) 0.035(5) 0.038(6) -0.005(5) 0.008(5) -0.001(5)
C6 0.044(6) 0.025(5) 0.022(5) -0.010(4) 0.007(4) -0.004(4)
C7 0.024(5) 0.042(6) 0.021(5) 0.009(4) -0.004(4) -0.004(4)
C8 0.034(5) 0.019(4) 0.041(6) 0.017(4) 0.014(5) 0.004(4)
C9 0.034(5) 0.039(5) 0.025(5) -0.006(5) 0.006(4) -0.002(5)
C10 0.027(5) 0.034(5) 0.022(4) -0.005(4) -0.004(4) -0.001(4)
C11 0.040(6) 0.042(6) 0.036(6) 0.001(5) -0.012(5) -0.003(5)
C12 0.039(6) 0.054(7) 0.045(6) -0.006(6) -0.017(6) 0.007(6)
C13 0.055(7) 0.048(7) 0.028(6) 0.005(5) -0.019(5) -0.005(6)
C14 0.050(7) 0.043(6) 0.029(5) 0.005(5) -0.006(5) -0.002(5)
C15 0.034(5) 0.038(6) 0.022(5) -0.002(4) 0.001(4) 0.001(5)
C16 0.043(6) 0.027(5) 0.024(5) 0.012(4) 0.009(5) -0.001(4)
C17 0.021(5) 0.036(5) 0.014(4) 0.003(4) -0.002(4) 0.004(4)
C18 0.041(6) 0.025(5) 0.032(5) -0.001(4) 0.007(5) -0.004(4)
C19 0.045(6) 0.028(5) 0.047(6) 0.000(4) 0.002(5) -0.007(5)
C20 0.030(5) 0.047(6) 0.039(6) -0.014(5) -0.003(4) -0.007(5)
C21 0.033(5) 0.030(5) 0.043(6) 0.008(4) -0.002(5) -0.001(4)
C22 0.030(5) 0.025(5) 0.021(4) -0.011(4) 0.001(4) -0.012(4)
C23 0.077(9) 0.030(6) 0.037(6) -0.011(5) -0.033(6) -0.005(6)
C24 0.096(13) 0.072(10) 0.037(7) 0.003(7) -0.015(8) 0.013(9)
C25 0.057(9) 0.126(17) 0.084(11) 0.041(13) -0.029(9) 0.006(9)
Cu1 0.0382(7) 0.0243(6) 0.0226(6) 0.0005(5) -0.0086(5) -0.0035(5)
Gd1 0.0371(3) 0.0276(2) 0.0222(2) -0.00013(19) -0.0095(2) 0.00101(19)
N1 0.028(4) 0.032(4) 0.015(4) -0.006(3) -0.003(3) -0.011(3)
N2 0.035(4) 0.029(4) 0.014(4) 0.004(3) -0.001(3) 0.012(3)
N3 0.027(4) 0.062(6) 0.028(4) 0.008(4) -0.013(4) 0.000(4)
N4 0.035(5) 0.045(6) 0.043(5) 0.008(5) -0.009(4) -0.006(5)
N5 0.032(5) 0.052(7) 0.073(8) -0.015(5) -0.003(5) -0.006(4)
O1 0.045(4) 0.033(4) 0.035(4) -0.012(3) -0.013(3) 0.011(3)
O2 0.060(5) 0.032(4) 0.032(4) -0.008(3) -0.017(4) -0.002(4)
O3 0.056(5) 0.020(3) 0.025(3) -0.002(3) -0.008(3) 0.004(3)
O4 0.048(4) 0.029(4) 0.029(4) -0.005(3) -0.016(3) -0.005(3)
O5 0.046(5) 0.073(6) 0.046(5) 0.011(5) -0.003(4) 0.005(5)
O6 0.050(5) 0.074(7) 0.049(5) -0.004(5) -0.006(5) -0.004(5)
O7 0.047(6) 0.142(12) 0.093(8) 0.004(9) -0.001(6) -0.019(7)
O8 0.063(5) 0.057(5) 0.038(4) 0.003(4) 0.002(4) 0.015(5)
O9 0.064(5) 0.040(5) 0.037(4) 0.001(3) -0.007(4) 0.009(4)
O10 0.058(5) 0.084(7) 0.033(4) 0.015(4) -0.007(4) -0.009(6)
O11 0.055(5) 0.029(4) 0.035(4) -0.002(3) -0.008(4) 0.004(4)
O12 0.056(5) 0.035(4) 0.048(5) 0.011(4) -0.008(4) 0.002(4)
O13 0.054(6) 0.074(7) 0.112(9) 0.016(7) 0.011(6) -0.005(6)
O14 0.075(7) 0.064(7) 0.082(7) 0.012(6) 0.013(6) -0.005(6)

loop_
_atom_type_symbol
_atom_type_description
_atom_type_scat_dispersion_real
_atom_type_scat_dispersion_imag
_atom_type_scat_source
C C 0.0033 0.0016 'International Tables Vol C Tables 4.2.6.8 and 6.1.1.4'
H H 0.0000 0.0000 'International Tables Vol C Tables 4.2.6.8 and 6.1.1.4'
N N 0.0061 0.0033 'International Tables Vol C Tables 4.2.6.8 and 6.1.1.4'
O O 0.0106 0.0060 'International Tables Vol C Tables 4.2.6.8 and 6.1.1.4'
Cu Cu 0.3201 1.2651 'International Tables Vol C Tables 4.2.6.8 and 6.1.1.4'
Gd Gd -0.1653 3.9035 'International Tables Vol C Tables 4.2.6.8 and 6.1.1.4'

loop_
_geom_angle_atom_site_label_1
_geom_angle_atom_site_label_2
_geom_angle_atom_site_label_3
_geom_angle
_geom_angle_publ_flag
C2 C1 H1A 109.5 ?
C2 C1 H1B 109.5 ?
H1A C1 H1B 109.5 ?
C2 C1 H1C 109.5 ?
H1A C1 H1C 109.5 ?
H1B C1 H1C 109.5 ?
O1 C2 C1 111.9(10) ?
O1 C2 H2A 109.2 ?
C1 C2 H2A 109.2 ?
O1 C2 H2B 109.2 ?
C1 C2 H2B 109.2 ?
H2A C2 H2B 107.9 ?
C4 C3 O1 126.1(10) ?
C4 C3 C8 121.6(10) ?
O1 C3 C8 112.3(9) ?
C3 C4 C5 120.6(11) ?
C3 C4 H4 119.7 ?
C5 C4 H4 119.7 ?
C6 C5 C4 119.9(10) ?
C6 C5 H5 120.0 ?
C4 C5 H5 120.0 ?
C5 C6 C7 122.1(10) ?
C5 C6 H6 119.0 ?
C7 C6 H6 119.0 ?
C8 C7 C9 123.3(10) ?
C8 C7 C6 117.1(9) ?
C9 C7 C6 119.6(9) ?
O3 C8 C3 116.3(10) ?
O3 C8 C7 125.0(9) ?
C3 C8 C7 118.7(9) ?
N1 C9 C7 123.9(9) ?
N1 C9 H9 118.1 ?
C7 C9 H9 118.1 ?
N1 C10 C11 117.9(9) ?
N1 C10 C15 107.1(8) ?
C11 C10 C15 111.0(8) ?
N1 C10 H10 106.8 ?
C11 C10 H10 106.8 ?
C15 C10 H10 106.8 ?
C12 C11 C10 109.4(9) ?
C12 C11 H11A 109.8 ?
C10 C11 H11A 109.8 ?
C12 C11 H11B 109.8 ?
C10 C11 H11B 109.8 ?
H11A C11 H11B 108.2 ?
C13 C12 C11 113.6(10) ?
C13 C12 H12A 108.9 ?
C11 C12 H12A 108.9 ?
C13 C12 H12B 108.9 ?
C11 C12 H12B 108.9 ?
H12A C12 H12B 107.7 ?
C12 C13 C14 112.0(10) ?
C12 C13 H13A 109.2 ?
C14 C13 H13A 109.2 ?
C12 C13 H13B 109.2 ?
C14 C13 H13B 109.2 ?
H13A C13 H13B 107.9 ?
C15 C14 C13 110.3(10) ?
C15 C14 H14A 109.6 ?
C13 C14 H14A 109.6 ?
C15 C14 H14B 109.6 ?
C13 C14 H14B 109.6 ?
H14A C14 H14B 108.1 ?
N2 C15 C14 116.0(9) ?
N2 C15 C10 106.9(8) ?
C14 C15 C10 111.5(9) ?
N2 C15 H15 107.4 ?
C14 C15 H15 107.4 ?
C10 C15 H15 107.4 ?
N2 C16 C17 126.9(9) ?
N2 C16 H16 116.5 ?
C17 C16 H16 116.5 ?
C18 C17 C22 119.6(9) ?
C18 C17 C16 118.4(9) ?
C22 C17 C16 122.0(9) ?
C19 C18 C17 122.3(10) ?
C19 C18 H18 118.9 ?
C17 C18 H18 118.9 ?
C18 C19 C20 118.4(9) ?
C18 C19 H19 120.8 ?
C20 C19 H19 120.8 ?
C21 C20 C19 120.1(10) ?
C21 C20 H20 119.9 ?
C19 C20 H20 119.9 ?
C20 C21 O2 125.1(10) ?
C20 C21 C22 121.7(10) ?
O2 C21 C22 113.1(9) ?
O4 C22 C17 127.1(8) ?
O4 C22 C21 115.2(9) ?
C17 C22 C21 117.6(9) ?
O2 C23 C24 110.6(11) ?
O2 C23 H23A 109.5 ?
C24 C23 H23A 109.5 ?
O2 C23 H23B 109.5 ?
C24 C23 H23B 109.5 ?
H23A C23 H23B 108.1 ?
C23 C24 H24A 109.5 ?
C23 C24 H24B 109.5 ?
H24A C24 H24B 109.5 ?
C23 C24 H24C 109.5 ?
H24A C24 H24C 109.5 ?
H24B C24 H24C 109.5 ?
O14 C25 H25A 109.5 ?
O14 C25 H25B 109.5 ?
H25A C25 H25B 109.5 ?
O14 C25 H25C 109.5 ?
H25A C25 H25C 109.5 ?
H25B C25 H25C 109.5 ?
O4 Cu1 O3 81.6(3) y
O4 Cu1 N2 96.8(3) y
O3 Cu1 N2 178.1(4) y
O4 Cu1 N1 169.4(3) y
O3 Cu1 N1 94.4(3) y
N2 Cu1 N1 87.4(4) y
O3 Gd1 O4 63.3(2) y
O3 Gd1 O12 84.6(3) y
O4 Gd1 O12 71.8(3) y
O3 Gd1 O6 88.8(3) y
O4 Gd1 O6 73.7(3) y
O12 Gd1 O6 144.1(3) y
O3 Gd1 O9 145.8(3) y
O4 Gd1 O9 127.0(3) y
O12 Gd1 O9 71.5(3) y
O6 Gd1 O9 124.9(3) y
O3 Gd1 O5 134.8(3) y
O4 Gd1 O5 113.6(3) y
O12 Gd1 O5 139.6(3) y
O6 Gd1 O5 51.3(3) y
O9 Gd1 O5 75.1(3) y
O3 Gd1 O11 73.3(3) y
O4 Gd1 O11 109.7(3) y
O12 Gd1 O11 50.9(3) y
O6 Gd1 O11 156.5(3) y
O9 Gd1 O11 72.7(3) y
O5 Gd1 O11 135.9(3) y
O3 Gd1 O8 117.6(3) y
O4 Gd1 O8 176.8(3) y
O12 Gd1 O8 105.1(3) y
O6 Gd1 O8 109.2(3) y
O9 Gd1 O8 50.4(3) y
O5 Gd1 O8 68.1(3) y
O11 Gd1 O8 68.2(3) y
O3 Gd1 O1 61.3(2) y
O4 Gd1 O1 117.3(2) y
O12 Gd1 O1 127.3(3) y
O6 Gd1 O1 78.1(3) y
O9 Gd1 O1 115.2(2) y
O5 Gd1 O1 87.3(3) y
O11 Gd1 O1 80.0(3) y
O8 Gd1 O1 65.1(2) y
O3 Gd1 O2 123.9(2) y
O4 Gd1 O2 60.6(2) y
O12 Gd1 O2 79.2(3) y
O6 Gd1 O2 75.4(3) y
O9 Gd1 O2 76.0(2) y
O5 Gd1 O2 71.2(3) y
O11 Gd1 O2 127.1(3) y
O8 Gd1 O2 118.5(3) y
O1 Gd1 O2 152.8(3) y
C9 N1 C10 124.3(8) ?
C9 N1 Cu1 126.0(7) ?
C10 N1 Cu1 109.6(6) ?
C16 N2 C15 124.7(8) ?
C16 N2 Cu1 123.9(7) ?
C15 N2 Cu1 111.3(6) ?
O10 N3 O8 121.9(10) ?
O10 N3 O9 120.8(10) ?
O8 N3 O9 117.3(8) ?
O13 N4 O12 120.9(12) ?
O13 N4 O11 121.8(11) ?
O12 N4 O11 117.3(9) ?
O7 N5 O6 122.8(13) ?
O7 N5 O5 122.2(12) ?
O6 N5 O5 115.0(9) ?
C3 O1 C2 117.3(8) ?
C3 O1 Gd1 117.8(6) ?
C2 O1 Gd1 124.3(6) ?
C21 O2 C23 117.1(8) ?
C21 O2 Gd1 120.3(6) ?
C23 O2 Gd1 120.7(6) ?
C8 O3 Cu1 121.8(7) ?
C8 O3 Gd1 129.1(6) ?
Cu1 O3 Gd1 108.5(3) ?
C22 O4 Cu1 123.1(6) ?
C22 O4 Gd1 130.7(6) ?
Cu1 O4 Gd1 105.9(3) ?
N5 O5 Gd1 96.2(6) ?
N5 O6 Gd1 97.4(7) ?
N3 O8 Gd1 94.5(6) ?
N3 O9 Gd1 97.8(6) ?
N4 O11 Gd1 94.7(6) ?
N4 O12 Gd1 97.1(7) ?
C25 O14 H14 109.3 ?

loop_
_geom_bond_atom_site_label_1
_geom_bond_atom_site_label_2
_geom_bond_distance
_geom_bond_publ_flag
C1 C2 1.479(18) ?
C1 H1A 0.9600 ?
C1 H1B 0.9600 ?
C1 H1C 0.9600 ?
C2 O1 1.453(13) ?
C2 H2A 0.9700 ?
C2 H2B 0.9700 ?
C3 C4 1.344(15) ?
C3 O1 1.363(12) ?
C3 C8 1.413(15) ?
C4 C5 1.391(16) ?
C4 H4 0.9300 ?
C5 C6 1.348(16) ?
C5 H5 0.9300 ?
C6 C7 1.426(15) ?
C6 H6 0.9300 ?
C7 C8 1.420(15) ?
C7 C9 1.420(15) ?
C8 O3 1.301(12) ?
C9 N1 1.263(15) ?
C9 H9 0.9300 ?
C10 N1 1.484(13) ?
C10 C11 1.507(14) ?
C10 C15 1.531(14) ?
C10 H10 0.9800 ?
C11 C12 1.492(16) ?
C11 H11A 0.9700 ?
C11 H11B 0.9700 ?
C12 C13 1.492(18) ?
C12 H12A 0.9700 ?
C12 H12B 0.9700 ?
C13 C14 1.517(15) ?
C13 H13A 0.9700 ?
C13 H13B 0.9700 ?
C14 C15 1.507(15) ?
C14 H14A 0.9700 ?
C14 H14B 0.9700 ?
C15 N2 1.475(13) ?
C15 H15 0.9800 ?
C16 N2 1.267(14) ?
C16 C17 1.446(14) ?
C16 H16 0.9300 ?
C17 C18 1.371(14) ?
C17 C22 1.373(14) ?
C18 C19 1.363(15) ?
C18 H18 0.9300 ?
C19 C20 1.390(16) ?
C19 H19 0.9300 ?
C20 C21 1.335(16) ?
C20 H20 0.9300 ?
C21 O2 1.392(13) ?
C21 C22 1.416(14) ?
C22 O4 1.328(12) ?
C23 O2 1.457(12) ?
C23 C24 1.52(2) ?
C23 H23A 0.9700 ?
C23 H23B 0.9700 ?
C24 H24A 0.9600 ?
C24 H24B 0.9600 ?
C24 H24C 0.9600 ?
C25 O14 1.39(2) ?
C25 H25A 0.9600 ?
C25 H25B 0.9600 ?
C25 H25C 0.9600 ?
Cu1 O4 1.884(7) y
Cu1 O3 1.893(7) y
Cu1 N2 1.900(7) y
Cu1 N1 1.906(7) y
Gd1 O3 2.315(7) y
Gd1 O4 2.386(7) y
Gd1 O12 2.448(9) y
Gd1 O6 2.452(10) y
Gd1 O9 2.466(8) y
Gd1 O5 2.471(8) y
Gd1 O11 2.495(8) y
Gd1 O8 2.544(8) y
Gd1 O1 2.589(7) y
Gd1 O2 2.616(7) y
N3 O10 1.216(11) ?
N3 O8 1.241(12) ?
N3 O9 1.258(12) ?
N4 O13 1.211(14) ?
N4 O12 1.240(13) ?
N4 O11 1.246(13) ?
N5 O7 1.175(14) ?
N5 O6 1.256(14) ?
N5 O5 1.269(14) ?
O14 H14 0.8200 ?

loop_
_geom_hbond_atom_site_label_D
_geom_hbond_atom_site_label_H
_geom_hbond_atom_site_label_A
_geom_hbond_distance_DH
_geom_hbond_distance_HA
_geom_hbond_distance_DA
_geom_hbond_angle_DHA
_geom_hbond_site_symmetry_A
_geom_hbond_publ_flag
C19 H19 O14 0.93 2.46 3.334(15) 155.9 3_645 y
C4 H4 O14 0.93 2.58 3.505(16) 173.9 3_655 y
C2 H2B O14 0.97 2.53 3.378(16) 146.6 3_655 y
O14 H14 O7 0.82 2.35 2.993(17) 135.6 . y
O14 H14 O6 0.82 2.54 3.179(14) 135.8 . y
